data_7059422
loop_
_publ_author_name
'Athira, Mohanakumaran'
'Meerakrishna, Ramakrishnan Suseela'
'Shanmugam, Ponnusamy'

_publ_section_title
;
 Synthesis of blue emissive functionalized 9,9-disubstituted fluorene
 derivatives via BF3&#x00B7;OEt2 mediated reaction of co-planar
 9-(phenylethynyl)-9H-fluoren-9-ols with isatin imines
;
_journal_issue 16
_journal_name_full 'New Journal of Chemistry'
_journal_page_first 6652
_journal_page_last 6660
_journal_paper_doi 10.1039/C9NJ05102C
_journal_volume 44
_journal_year 2020
_chemical_formula_moiety 'C36 H25 N O3'
_chemical_formula_sum 'C36 H25 N O3'
_chemical_formula_weight 519.57
_chemical_name_systematic (E)-1-benzyl-3-(1-(9-hydroxy-9H-fluoren-9-yl)-2-oxo-2-phenylethylidene)indolin-2-one
_space_group_crystal_system monoclinic
_space_group_IT_number 14
_space_group_name_Hall '-P 2yn'
_space_group_name_H-M_alt 'P 1 21/n 1'
_atom_sites_solution_hydrogens mixed
_audit_creation_method SHELXL-2018/3
_audit_update_record
;
2019-05-31 deposited with the CCDC.	2020-03-23 downloaded from the CCDC.
;
_cell_angle_alpha 90
_cell_angle_beta 94.635(2)
_cell_angle_gamma 90
_cell_formula_units_Z 4
_cell_length_a 9.7530(5)
_cell_length_b 19.4993(9)
_cell_length_c 14.0108(7)
_cell_measurement_reflns_used 9358
_cell_measurement_temperature 296(2)
_cell_measurement_theta_max 28.64
_cell_measurement_theta_min 2.92
_cell_volume 2655.8(2)
_computing_cell_refinement 'APEX3/SAINT (Bruker, 2016)'
_computing_data_collection 'APEX3(Bruker, 2016)'
_computing_data_reduction 'SAINT/XPREP (Bruker, 2016)'
_computing_molecular_graphics 'ORTEP3 (Farrugia, 1997) and Mercury (Bruno et al., 2002)'
_computing_publication_material 'SHELXL-2018/3 (Sheldrick, 2018)'
_computing_structure_refinement 'SHELXL-2018/3 (Sheldrick, 2018)'
_computing_structure_solution 'SHELXT-2014/5 (Sheldrick, 2014)'
_diffrn_ambient_temperature 296(2)
_diffrn_measured_fraction_theta_full 0.997
_diffrn_measured_fraction_theta_max 0.997
_diffrn_measurement_device_type 'Bruker axs kappa apex3 CMOS Diffractometer'
_diffrn_measurement_method '\w and \f scan'
_diffrn_radiation_monochromator graphite
_diffrn_radiation_source 'fine-focus sealed tube'
_diffrn_radiation_type MoK\a
_diffrn_radiation_wavelength 0.71073
_diffrn_reflns_av_R_equivalents 0.0607
_diffrn_reflns_av_unetI/netI 0.0267
_diffrn_reflns_Laue_measured_fraction_full 0.997
_diffrn_reflns_Laue_measured_fraction_max 0.997
_diffrn_reflns_limit_h_max 12
_diffrn_reflns_limit_h_min -12
_diffrn_reflns_limit_k_max 24
_diffrn_reflns_limit_k_min -24
_diffrn_reflns_limit_l_max 17
_diffrn_reflns_limit_l_min -17
_diffrn_reflns_number 61272
_diffrn_reflns_point_group_measured_fraction_full 0.997
_diffrn_reflns_point_group_measured_fraction_max 0.997
_diffrn_reflns_theta_full 25.242
_diffrn_reflns_theta_max 26.000
_diffrn_reflns_theta_min 3.457
_exptl_absorpt_coefficient_mu 0.082
_exptl_absorpt_correction_T_max 0.7458
_exptl_absorpt_correction_T_min 0.6751
_exptl_absorpt_correction_type multi-scan
_exptl_absorpt_process_details 'SADABS (Bruker, 2016)'
_exptl_crystal_colour yellow
_exptl_crystal_density_diffrn 1.299
_exptl_crystal_description BLOCK
_exptl_crystal_F_000 1088
_exptl_crystal_recrystallization_method 'Re-crystallisation from solvent: CDCl3'
_exptl_crystal_size_max 0.150
_exptl_crystal_size_mid 0.150
_exptl_crystal_size_min 0.100
_refine_diff_density_max 0.199
_refine_diff_density_min -0.165
_refine_diff_density_rms 0.040
_refine_ls_extinction_coef 0.0263(14)
_refine_ls_extinction_expression Fc^*^=kFc[1+0.001xFc^2^\l^3^/sin(2\q)]^-1/4^
_refine_ls_extinction_method 'SHELXL-2018/3 (Sheldrick 2018)'
_refine_ls_goodness_of_fit_ref 1.095
_refine_ls_hydrogen_treatment mixed
_refine_ls_matrix_type full
_refine_ls_number_parameters 366
_refine_ls_number_reflns 5187
_refine_ls_number_restraints 0
_refine_ls_restrained_S_all 1.095
_refine_ls_R_factor_all 0.0675
_refine_ls_R_factor_gt 0.0481
_refine_ls_shift/su_max 0.000
_refine_ls_shift/su_mean 0.000
_refine_ls_structure_factor_coef Fsqd
_refine_ls_weighting_details 'w=1/[\s^2^(Fo^2^)+(0.0397P)^2^+0.9637P] where P=(Fo^2^+2Fc^2^)/3'
_refine_ls_weighting_scheme calc
_refine_ls_wR_factor_gt 0.1017
_refine_ls_wR_factor_ref 0.1121
_reflns_Friedel_coverage 0.000
_reflns_number_gt 4075
_reflns_number_total 5187
_reflns_threshold_expression 'I > 2\s(I)'
_cod_data_source_file c9nj05102c2.cif
_cod_data_source_block 242
_cod_depositor_comments
;Adding full bibliography for 7059422--7059423.cif.

 Adding full bibliography for 7059422--7059423.cif.
;
_cod_original_sg_symbol_H-M 'P 21/n'
_cod_database_code 7059422
_shelx_shelxl_version_number 2018/3
_shelx_space_group_comment
;
The symmetry employed for this shelxl refinement is uniquely defined
by the following loop, which should always be used as a source of
symmetry information in preference to the above space-group names.
They are only intended as comments.
;
_shelx_estimated_absorpt_t_min 0.988
_shelx_estimated_absorpt_t_max 0.992

loop_
_space_group_symop_operation_xyz
'x, y, z'
'-x+1/2, y+1/2, -z+1/2'
'-x, -y, -z'
'x-1/2, -y-1/2, z-1/2'

loop_
_atom_site_label
_atom_site_type_symbol
_atom_site_fract_x
_atom_site_fract_y
_atom_site_fract_z
_atom_site_U_iso_or_equiv
_atom_site_adp_type
_atom_site_occupancy
_atom_site_site_symmetry_order
_atom_site_calc_flag
_atom_site_refinement_flags_posn
_atom_site_refinement_flags_adp
_atom_site_refinement_flags_occupancy
_atom_site_disorder_assembly
_atom_site_disorder_group
C1 C 0.92928(17) 0.63907(9) 0.16043(12) 0.0390(4) Uani 1 1 d . . . . .
C2 C 0.99800(19) 0.59414(10) 0.10446(13) 0.0494(5) Uani 1 1 d . . . . .
H2 H 1.048791 0.557877 0.132166 0.059 Uiso 1 1 calc R U . . .
C3 C 0.9895(2) 0.60436(12) 0.00602(15) 0.0591(6) Uani 1 1 d . . . . .
H3 H 1.034946 0.574702 -0.032732 0.071 Uiso 1 1 calc R U . . .
C4 C 0.9139(2) 0.65827(13) -0.03460(15) 0.0634(6) Uani 1 1 d . . . . .
H4 H 0.908293 0.664076 -0.100680 0.076 Uiso 1 1 calc R U . . .
C5 C 0.8465(2) 0.70373(11) 0.02082(14) 0.0563(5) Uani 1 1 d . . . . .
H5 H 0.796299 0.740066 -0.007240 0.068 Uiso 1 1 calc R U . . .
C6 C 0.85502(18) 0.69411(9) 0.11950(12) 0.0424(4) Uani 1 1 d . . . . .
C7 C 0.79771(17) 0.73366(9) 0.19551(13) 0.0419(4) Uani 1 1 d . . . . .
C8 C 0.7170(2) 0.79257(10) 0.19205(16) 0.0573(5) Uani 1 1 d . . . . .
H8 H 0.688174 0.812688 0.133660 0.069 Uiso 1 1 calc R U . . .
C9 C 0.6805(2) 0.82056(11) 0.27654(18) 0.0646(6) Uani 1 1 d . . . . .
H9 H 0.626525 0.859925 0.274983 0.078 Uiso 1 1 calc R U . . .
C10 C 0.7226(2) 0.79120(10) 0.36326(16) 0.0582(5) Uani 1 1 d . . . . .
H10 H 0.698184 0.811456 0.419524 0.070 Uiso 1 1 calc R U . . .
C11 C 0.80105(19) 0.73185(9) 0.36792(14) 0.0477(4) Uani 1 1 d . . . . .
H11 H 0.827856 0.711642 0.426604 0.057 Uiso 1 1 calc R U . . .
C12 C 0.83852(17) 0.70337(8) 0.28373(12) 0.0381(4) Uani 1 1 d . . . . .
C13 C 0.92001(16) 0.63745(8) 0.26834(12) 0.0362(4) Uani 1 1 d . . . . .
C14 C 0.83188(16) 0.57623(8) 0.29840(11) 0.0327(4) Uani 1 1 d . . . . .
C15 C 0.74481(17) 0.54479(8) 0.21518(11) 0.0354(4) Uani 1 1 d . . . . .
C16 C 0.61278(17) 0.57894(8) 0.18287(11) 0.0361(4) Uani 1 1 d . . . . .
C17 C 0.54446(18) 0.61998(10) 0.24415(13) 0.0461(4) Uani 1 1 d . . . . .
H17 H 0.582778 0.627706 0.306163 0.055 Uiso 1 1 calc R U . . .
C18 C 0.4200(2) 0.64952(11) 0.21397(15) 0.0580(5) Uani 1 1 d . . . . .
H18 H 0.373479 0.676159 0.255966 0.070 Uiso 1 1 calc R U . . .
C19 C 0.3651(2) 0.63949(13) 0.12201(17) 0.0700(6) Uani 1 1 d . . . . .
H19 H 0.281588 0.659766 0.101351 0.084 Uiso 1 1 calc R U . . .
C20 C 0.4331(3) 0.59949(14) 0.05997(17) 0.0791(7) Uani 1 1 d . . . . .
H20 H 0.395727 0.593170 -0.002610 0.095 Uiso 1 1 calc R U . . .
C21 C 0.5561(2) 0.56883(11) 0.09026(14) 0.0591(5) Uani 1 1 d . . . . .
H21 H 0.601032 0.541307 0.048458 0.071 Uiso 1 1 calc R U . . .
C22 C 0.82306(15) 0.55030(8) 0.38685(11) 0.0322(4) Uani 1 1 d . . . . .
C23 C 0.73206(16) 0.49531(8) 0.41689(11) 0.0328(4) Uani 1 1 d . . . . .
C24 C 0.63928(18) 0.45131(9) 0.36835(13) 0.0424(4) Uani 1 1 d . . . . .
H24 H 0.625164 0.453123 0.301954 0.051 Uiso 1 1 calc R U . . .
C25 C 0.56778(19) 0.40458(10) 0.41979(13) 0.0492(5) Uani 1 1 d . . . . .
H25 H 0.504688 0.375244 0.387560 0.059 Uiso 1 1 calc R U . . .
C26 C 0.5888(2) 0.40099(10) 0.51776(14) 0.0501(5) Uani 1 1 d . . . . .
H26 H 0.540303 0.368856 0.550734 0.060 Uiso 1 1 calc R U . . .
C27 C 0.68082(19) 0.44434(9) 0.56847(13) 0.0454(4) Uani 1 1 d . . . . .
H27 H 0.694720 0.442072 0.634847 0.055 Uiso 1 1 calc R U . . .
C28 C 0.75049(16) 0.49062(8) 0.51699(11) 0.0350(4) Uani 1 1 d . . . . .
C29 C 0.89925(16) 0.57500(8) 0.47878(11) 0.0347(4) Uani 1 1 d . . . . .
C30 C 0.89568(18) 0.54921(9) 0.65254(11) 0.0411(4) Uani 1 1 d . . . . .
H30A H 0.983657 0.572673 0.656997 0.049 Uiso 1 1 calc R U . . .
H30B H 0.909093 0.504858 0.683235 0.049 Uiso 1 1 calc R U . . .
C31 C 0.79517(17) 0.59027(9) 0.70558(11) 0.0376(4) Uani 1 1 d . . . . .
C32 C 0.77782(19) 0.65999(9) 0.68904(14) 0.0468(4) Uani 1 1 d . . . . .
H32 H 0.829132 0.681895 0.644924 0.056 Uiso 1 1 calc R U . . .
C33 C 0.6846(2) 0.69725(10) 0.73775(16) 0.0563(5) Uani 1 1 d . . . . .
H33 H 0.674013 0.744023 0.726472 0.068 Uiso 1 1 calc R U . . .
C34 C 0.6079(2) 0.66534(12) 0.80253(16) 0.0608(6) Uani 1 1 d . . . . .
H34 H 0.544772 0.690362 0.834681 0.073 Uiso 1 1 calc R U . . .
C35 C 0.6244(2) 0.59644(12) 0.81990(14) 0.0587(5) Uani 1 1 d . . . . .
H35 H 0.572805 0.574840 0.864134 0.070 Uiso 1 1 calc R U . . .
C36 C 0.7176(2) 0.55912(10) 0.77172(12) 0.0480(5) Uani 1 1 d . . . . .
H36 H 0.728237 0.512457 0.783917 0.058 Uiso 1 1 calc R U . . .
N1 N 0.85027(14) 0.53879(7) 0.55147(9) 0.0373(3) Uani 1 1 d . . . . .
O1 O 0.98804(12) 0.61970(6) 0.49046(9) 0.0461(3) Uani 1 1 d . . . . .
O2 O 0.78580(13) 0.49415(6) 0.17583(9) 0.0493(3) Uani 1 1 d . . . . .
O3 O 1.05586(12) 0.63629(6) 0.31274(10) 0.0444(3) Uani 1 1 d . . . . .
H3A H 1.047(3) 0.6370(12) 0.3802(19) 0.085(8) Uiso 1 1 d . . . . .

loop_
_atom_site_aniso_label
_atom_site_aniso_U_11
_atom_site_aniso_U_22
_atom_site_aniso_U_33
_atom_site_aniso_U_23
_atom_site_aniso_U_13
_atom_site_aniso_U_12
C1 0.0375(9) 0.0421(9) 0.0378(9) 0.0024(7) 0.0064(7) -0.0065(7)
C2 0.0480(11) 0.0560(11) 0.0455(11) -0.0003(9) 0.0120(8) -0.0027(9)
C3 0.0580(12) 0.0737(14) 0.0479(12) -0.0088(11) 0.0187(10) -0.0129(11)
C4 0.0635(13) 0.0895(17) 0.0374(11) 0.0041(11) 0.0061(10) -0.0199(12)
C5 0.0574(12) 0.0667(13) 0.0442(11) 0.0150(10) -0.0001(9) -0.0094(10)
C6 0.0403(9) 0.0458(10) 0.0407(10) 0.0075(8) 0.0019(7) -0.0097(8)
C7 0.0400(9) 0.0366(9) 0.0487(11) 0.0062(8) 0.0012(8) -0.0053(7)
C8 0.0598(12) 0.0434(11) 0.0675(14) 0.0128(10) -0.0029(10) 0.0030(9)
C9 0.0644(13) 0.0424(11) 0.0862(17) -0.0007(11) 0.0017(12) 0.0139(10)
C10 0.0585(12) 0.0494(11) 0.0669(14) -0.0137(10) 0.0055(10) 0.0098(10)
C11 0.0515(11) 0.0439(10) 0.0474(11) -0.0034(8) 0.0017(8) 0.0042(8)
C12 0.0361(9) 0.0347(9) 0.0436(10) -0.0001(7) 0.0030(7) -0.0038(7)
C13 0.0329(8) 0.0384(9) 0.0370(9) 0.0019(7) 0.0019(7) -0.0004(7)
C14 0.0310(8) 0.0336(8) 0.0336(9) -0.0012(7) 0.0036(6) 0.0064(7)
C15 0.0413(9) 0.0345(9) 0.0311(9) 0.0011(7) 0.0070(7) -0.0041(7)
C16 0.0366(9) 0.0388(9) 0.0327(9) 0.0032(7) 0.0015(7) -0.0062(7)
C17 0.0414(10) 0.0581(11) 0.0386(10) 0.0022(8) 0.0018(8) 0.0043(8)
C18 0.0455(11) 0.0704(14) 0.0583(13) 0.0051(10) 0.0056(9) 0.0141(10)
C19 0.0487(12) 0.0892(17) 0.0692(15) 0.0098(13) -0.0130(11) 0.0127(12)
C20 0.0751(16) 0.1038(19) 0.0532(14) -0.0051(13) -0.0277(12) 0.0151(14)
C21 0.0633(13) 0.0711(14) 0.0408(11) -0.0086(10) -0.0088(9) 0.0063(11)
C22 0.0307(8) 0.0334(8) 0.0325(8) -0.0013(7) 0.0030(6) 0.0047(7)
C23 0.0320(8) 0.0328(8) 0.0340(9) -0.0008(7) 0.0048(6) 0.0053(7)
C24 0.0439(10) 0.0462(10) 0.0371(9) -0.0019(8) 0.0028(7) -0.0066(8)
C25 0.0491(11) 0.0508(11) 0.0480(11) -0.0041(9) 0.0068(8) -0.0134(9)
C26 0.0553(11) 0.0467(10) 0.0507(11) 0.0014(9) 0.0188(9) -0.0095(9)
C27 0.0554(11) 0.0477(10) 0.0344(9) 0.0023(8) 0.0111(8) -0.0010(9)
C28 0.0360(9) 0.0350(8) 0.0344(9) -0.0011(7) 0.0055(7) 0.0054(7)
C29 0.0322(8) 0.0357(9) 0.0362(9) -0.0022(7) 0.0024(7) 0.0048(7)
C30 0.0434(10) 0.0482(10) 0.0309(9) -0.0020(7) -0.0025(7) 0.0081(8)
C31 0.0382(9) 0.0448(10) 0.0291(8) -0.0045(7) -0.0024(7) 0.0024(7)
C32 0.0460(10) 0.0439(10) 0.0501(11) -0.0021(8) 0.0017(8) -0.0016(8)
C33 0.0518(12) 0.0449(11) 0.0710(14) -0.0122(10) -0.0034(10) 0.0061(9)
C34 0.0480(11) 0.0731(15) 0.0616(14) -0.0226(11) 0.0059(10) 0.0107(10)
C35 0.0556(12) 0.0783(15) 0.0437(11) -0.0043(10) 0.0135(9) -0.0012(11)
C36 0.0583(12) 0.0484(11) 0.0373(10) -0.0006(8) 0.0038(8) 0.0027(9)
N1 0.0417(8) 0.0407(8) 0.0294(7) -0.0030(6) 0.0023(6) 0.0008(6)
O1 0.0445(7) 0.0503(7) 0.0425(7) -0.0022(6) -0.0029(5) -0.0090(6)
O2 0.0601(8) 0.0423(7) 0.0460(7) -0.0097(6) 0.0081(6) 0.0026(6)
O3 0.0332(6) 0.0536(8) 0.0462(8) 0.0035(6) 0.0010(5) -0.0022(5)

loop_
_atom_type_symbol
_atom_type_description
_atom_type_scat_dispersion_real
_atom_type_scat_dispersion_imag
_atom_type_scat_source
C C 0.0033 0.0016 'International Tables Vol C Tables 4.2.6.8 and 6.1.1.4'
H H 0.0000 0.0000 'International Tables Vol C Tables 4.2.6.8 and 6.1.1.4'
N N 0.0061 0.0033 'International Tables Vol C Tables 4.2.6.8 and 6.1.1.4'
O O 0.0106 0.0060 'International Tables Vol C Tables 4.2.6.8 and 6.1.1.4'

loop_
_geom_angle_atom_site_label_1
_geom_angle_atom_site_label_2
_geom_angle_atom_site_label_3
_geom_angle
_geom_angle_site_symmetry_1
_geom_angle_site_symmetry_3
_geom_angle_publ_flag
C2 C1 C6 120.93(16) . . ?
C2 C1 C13 128.30(16) . . ?
C6 C1 C13 110.77(15) . . ?
C1 C2 C3 118.59(19) . . ?
C1 C2 H2 120.7 . . ?
C3 C2 H2 120.7 . . ?
C4 C3 C2 120.4(2) . . ?
C4 C3 H3 119.8 . . ?
C2 C3 H3 119.8 . . ?
C3 C4 C5 121.36(19) . . ?
C3 C4 H4 119.3 . . ?
C5 C4 H4 119.3 . . ?
C4 C5 C6 118.7(2) . . ?
C4 C5 H5 120.7 . . ?
C6 C5 H5 120.7 . . ?
C5 C6 C1 120.05(18) . . ?
C5 C6 C7 131.09(18) . . ?
C1 C6 C7 108.86(15) . . ?
C8 C7 C12 119.96(18) . . ?
C8 C7 C6 131.20(18) . . ?
C12 C7 C6 108.84(15) . . ?
C9 C8 C7 118.84(19) . . ?
C9 C8 H8 120.6 . . ?
C7 C8 H8 120.6 . . ?
C8 C9 C10 121.01(19) . . ?
C8 C9 H9 119.5 . . ?
C10 C9 H9 119.5 . . ?
C9 C10 C11 120.91(19) . . ?
C9 C10 H10 119.5 . . ?
C11 C10 H10 119.5 . . ?
C12 C11 C10 118.63(18) . . ?
C12 C11 H11 120.7 . . ?
C10 C11 H11 120.7 . . ?
C11 C12 C7 120.63(16) . . ?
C11 C12 C13 129.27(16) . . ?
C7 C12 C13 110.06(15) . . ?
O3 C13 C1 107.92(13) . . ?
O3 C13 C12 115.32(13) . . ?
C1 C13 C12 101.24(13) . . ?
O3 C13 C14 112.83(13) . . ?
C1 C13 C14 111.40(13) . . ?
C12 C13 C14 107.58(12) . . ?
C22 C14 C15 118.84(14) . . ?
C22 C14 C13 128.11(14) . . ?
C15 C14 C13 113.03(13) . . ?
O2 C15 C16 122.32(15) . . ?
O2 C15 C14 119.58(15) . . ?
C16 C15 C14 118.07(14) . . ?
C21 C16 C17 119.25(17) . . ?
C21 C16 C15 119.50(16) . . ?
C17 C16 C15 121.25(15) . . ?
C18 C17 C16 120.51(18) . . ?
C18 C17 H17 119.7 . . ?
C16 C17 H17 119.7 . . ?
C19 C18 C17 119.8(2) . . ?
C19 C18 H18 120.1 . . ?
C17 C18 H18 120.1 . . ?
C18 C19 C20 120.2(2) . . ?
C18 C19 H19 119.9 . . ?
C20 C19 H19 119.9 . . ?
C19 C20 C21 120.2(2) . . ?
C19 C20 H20 119.9 . . ?
C21 C20 H20 119.9 . . ?
C20 C21 C16 120.0(2) . . ?
C20 C21 H21 120.0 . . ?
C16 C21 H21 120.0 . . ?
C14 C22 C23 128.30(14) . . ?
C14 C22 C29 126.87(15) . . ?
C23 C22 C29 104.72(13) . . ?
C24 C23 C28 118.46(15) . . ?
C24 C23 C22 134.00(15) . . ?
C28 C23 C22 107.54(13) . . ?
C25 C24 C23 119.25(16) . . ?
C25 C24 H24 120.4 . . ?
C23 C24 H24 120.4 . . ?
C26 C25 C24 120.88(17) . . ?
C26 C25 H25 119.6 . . ?
C24 C25 H25 119.6 . . ?
C25 C26 C27 121.28(17) . . ?
C25 C26 H26 119.4 . . ?
C27 C26 H26 119.4 . . ?
C28 C27 C26 117.40(16) . . ?
C28 C27 H27 121.3 . . ?
C26 C27 H27 121.3 . . ?
C27 C28 C23 122.73(16) . . ?
C27 C28 N1 128.09(15) . . ?
C23 C28 N1 109.18(14) . . ?
O1 C29 N1 123.73(15) . . ?
O1 C29 C22 129.12(15) . . ?
N1 C29 C22 107.15(13) . . ?
N1 C30 C31 113.13(13) . . ?
N1 C30 H30A 109.0 . . ?
C31 C30 H30A 109.0 . . ?
N1 C30 H30B 109.0 . . ?
C31 C30 H30B 109.0 . . ?
H30A C30 H30B 107.8 . . ?
C36 C31 C32 118.44(16) . . ?
C36 C31 C30 120.65(16) . . ?
C32 C31 C30 120.91(16) . . ?
C33 C32 C31 120.50(18) . . ?
C33 C32 H32 119.8 . . ?
C31 C32 H32 119.8 . . ?
C34 C33 C32 120.19(19) . . ?
C34 C33 H33 119.9 . . ?
C32 C33 H33 119.9 . . ?
C33 C34 C35 119.95(19) . . ?
C33 C34 H34 120.0 . . ?
C35 C34 H34 120.0 . . ?
C34 C35 C36 120.1(2) . . ?
C34 C35 H35 120.0 . . ?
C36 C35 H35 120.0 . . ?
C35 C36 C31 120.85(19) . . ?
C35 C36 H36 119.6 . . ?
C31 C36 H36 119.6 . . ?
C29 N1 C28 111.38(13) . . ?
C29 N1 C30 123.82(14) . . ?
C28 N1 C30 124.80(14) . . ?
C13 O3 H3A 105.8(15) . . ?

loop_
_geom_bond_atom_site_label_1
_geom_bond_atom_site_label_2
_geom_bond_distance
_geom_bond_site_symmetry_2
_geom_bond_publ_flag
C1 C2 1.385(2) . ?
C1 C6 1.392(2) . ?
C1 C13 1.522(2) . ?
C2 C3 1.389(3) . ?
C2 H2 0.9300 . ?
C3 C4 1.380(3) . ?
C3 H3 0.9300 . ?
C4 C5 1.380(3) . ?
C4 H4 0.9300 . ?
C5 C6 1.391(3) . ?
C5 H5 0.9300 . ?
C6 C7 1.462(3) . ?
C7 C8 1.391(3) . ?
C7 C12 1.398(2) . ?
C8 C9 1.376(3) . ?
C8 H8 0.9300 . ?
C9 C10 1.376(3) . ?
C9 H9 0.9300 . ?
C10 C11 1.386(3) . ?
C10 H10 0.9300 . ?
C11 C12 1.380(2) . ?
C11 H11 0.9300 . ?
C12 C13 1.536(2) . ?
C13 O3 1.4177(19) . ?
C13 C14 1.549(2) . ?
C14 C22 1.348(2) . ?
C14 C15 1.515(2) . ?
C15 O2 1.2143(19) . ?
C15 C16 1.487(2) . ?
C16 C21 1.383(2) . ?
C16 C17 1.383(2) . ?
C17 C18 1.379(3) . ?
C17 H17 0.9300 . ?
C18 C19 1.369(3) . ?
C18 H18 0.9300 . ?
C19 C20 1.377(3) . ?
C19 H19 0.9300 . ?
C20 C21 1.376(3) . ?
C20 H20 0.9300 . ?
C21 H21 0.9300 . ?
C22 C23 1.475(2) . ?
C22 C29 1.513(2) . ?
C23 C24 1.385(2) . ?
C23 C28 1.402(2) . ?
C24 C25 1.385(2) . ?
C24 H24 0.9300 . ?
C25 C26 1.373(3) . ?
C25 H25 0.9300 . ?
C26 C27 1.386(3) . ?
C26 H26 0.9300 . ?
C27 C28 1.369(2) . ?
C27 H27 0.9300 . ?
C28 N1 1.410(2) . ?
C29 O1 1.2304(19) . ?
C29 N1 1.357(2) . ?
C30 N1 1.463(2) . ?
C30 C31 1.507(2) . ?
C30 H30A 0.9700 . ?
C30 H30B 0.9700 . ?
C31 C36 1.383(2) . ?
C31 C32 1.387(2) . ?
C32 C33 1.386(3) . ?
C32 H32 0.9300 . ?
C33 C34 1.371(3) . ?
C33 H33 0.9300 . ?
C34 C35 1.372(3) . ?
C34 H34 0.9300 . ?
C35 C36 1.382(3) . ?
C35 H35 0.9300 . ?
C36 H36 0.9300 . ?
O3 H3A 0.96(3) . ?

loop_
_geom_hbond_atom_site_label_D
_geom_hbond_atom_site_label_H
_geom_hbond_atom_site_label_A
_geom_hbond_distance_DH
_geom_hbond_distance_HA
_geom_hbond_distance_DA
_geom_hbond_angle_DHA
_geom_hbond_site_symmetry_A
_geom_hbond_publ_flag
O3 H3A O1 0.96(3) 1.72(3) 2.6474(18) 161(2) . yes

loop_
_geom_torsion_atom_site_label_1
_geom_torsion_atom_site_label_2
_geom_torsion_atom_site_label_3
_geom_torsion_atom_site_label_4
_geom_torsion
_geom_torsion_site_symmetry_1
_geom_torsion_site_symmetry_2
_geom_torsion_site_symmetry_3
_geom_torsion_site_symmetry_4
_geom_torsion_publ_flag
C6 C1 C2 C3 -1.1(3) . . . . ?
C13 C1 C2 C3 178.21(17) . . . . ?
C1 C2 C3 C4 0.0(3) . . . . ?
C2 C3 C4 C5 0.8(3) . . . . ?
C3 C4 C5 C6 -0.4(3) . . . . ?
C4 C5 C6 C1 -0.7(3) . . . . ?
C4 C5 C6 C7 178.86(18) . . . . ?
C2 C1 C6 C5 1.5(3) . . . . ?
C13 C1 C6 C5 -177.97(15) . . . . ?
C2 C1 C6 C7 -178.17(15) . . . . ?
C13 C1 C6 C7 2.41(19) . . . . ?
C5 C6 C7 C8 0.3(3) . . . . ?
C1 C6 C7 C8 179.88(18) . . . . ?
C5 C6 C7 C12 -178.74(18) . . . . ?
C1 C6 C7 C12 0.83(19) . . . . ?
C12 C7 C8 C9 1.0(3) . . . . ?
C6 C7 C8 C9 -177.98(19) . . . . ?
C7 C8 C9 C10 0.0(3) . . . . ?
C8 C9 C10 C11 -1.2(3) . . . . ?
C9 C10 C11 C12 1.3(3) . . . . ?
C10 C11 C12 C7 -0.2(3) . . . . ?
C10 C11 C12 C13 -177.82(17) . . . . ?
C8 C7 C12 C11 -0.9(3) . . . . ?
C6 C7 C12 C11 178.30(16) . . . . ?
C8 C7 C12 C13 177.13(15) . . . . ?
C6 C7 C12 C13 -3.70(18) . . . . ?
C2 C1 C13 O3 54.8(2) . . . . ?
C6 C1 C13 O3 -125.81(15) . . . . ?
C2 C1 C13 C12 176.32(17) . . . . ?
C6 C1 C13 C12 -4.31(17) . . . . ?
C2 C1 C13 C14 -69.6(2) . . . . ?
C6 C1 C13 C14 109.81(15) . . . . ?
C11 C12 C13 O3 -61.2(2) . . . . ?
C7 C12 C13 O3 120.98(16) . . . . ?
C11 C12 C13 C1 -177.42(17) . . . . ?
C7 C12 C13 C1 4.80(17) . . . . ?
C11 C12 C13 C14 65.6(2) . . . . ?
C7 C12 C13 C14 -112.15(15) . . . . ?
O3 C13 C14 C22 44.0(2) . . . . ?
C1 C13 C14 C22 165.52(15) . . . . ?
C12 C13 C14 C22 -84.37(19) . . . . ?
O3 C13 C14 C15 -137.48(14) . . . . ?
C1 C13 C14 C15 -15.91(18) . . . . ?
C12 C13 C14 C15 94.20(15) . . . . ?
C22 C14 C15 O2 -84.13(19) . . . . ?
C13 C14 C15 O2 97.16(17) . . . . ?
C22 C14 C15 C16 97.64(17) . . . . ?
C13 C14 C15 C16 -81.07(17) . . . . ?
O2 C15 C16 C21 -21.6(2) . . . . ?
C14 C15 C16 C21 156.58(16) . . . . ?
O2 C15 C16 C17 157.52(17) . . . . ?
C14 C15 C16 C17 -24.3(2) . . . . ?
C21 C16 C17 C18 1.2(3) . . . . ?
C15 C16 C17 C18 -177.94(17) . . . . ?
C16 C17 C18 C19 -1.5(3) . . . . ?
C17 C18 C19 C20 0.7(4) . . . . ?
C18 C19 C20 C21 0.6(4) . . . . ?
C19 C20 C21 C16 -0.9(4) . . . . ?
C17 C16 C21 C20 0.1(3) . . . . ?
C15 C16 C21 C20 179.2(2) . . . . ?
C15 C14 C22 C23 -3.3(2) . . . . ?
C13 C14 C22 C23 175.18(14) . . . . ?
C15 C14 C22 C29 -179.01(14) . . . . ?
C13 C14 C22 C29 -0.5(3) . . . . ?
C14 C22 C23 C24 5.3(3) . . . . ?
C29 C22 C23 C24 -178.22(17) . . . . ?
C14 C22 C23 C28 -174.45(15) . . . . ?
C29 C22 C23 C28 1.99(16) . . . . ?
C28 C23 C24 C25 0.2(2) . . . . ?
C22 C23 C24 C25 -179.55(17) . . . . ?
C23 C24 C25 C26 -0.6(3) . . . . ?
C24 C25 C26 C27 0.7(3) . . . . ?
C25 C26 C27 C28 -0.3(3) . . . . ?
C26 C27 C28 C23 -0.1(3) . . . . ?
C26 C27 C28 N1 -178.73(16) . . . . ?
C24 C23 C28 C27 0.1(2) . . . . ?
C22 C23 C28 C27 179.96(15) . . . . ?
C24 C23 C28 N1 179.00(14) . . . . ?
C22 C23 C28 N1 -1.17(17) . . . . ?
C14 C22 C29 O1 -4.7(3) . . . . ?
C23 C22 C29 O1 178.84(16) . . . . ?
C14 C22 C29 N1 174.36(15) . . . . ?
C23 C22 C29 N1 -2.15(16) . . . . ?
N1 C30 C31 C36 108.26(18) . . . . ?
N1 C30 C31 C32 -71.5(2) . . . . ?
C36 C31 C32 C33 -0.1(3) . . . . ?
C30 C31 C32 C33 179.63(16) . . . . ?
C31 C32 C33 C34 -0.4(3) . . . . ?
C32 C33 C34 C35 0.6(3) . . . . ?
C33 C34 C35 C36 -0.4(3) . . . . ?
C34 C35 C36 C31 -0.1(3) . . . . ?
C32 C31 C36 C35 0.3(3) . . . . ?
C30 C31 C36 C35 -179.42(17) . . . . ?
O1 C29 N1 C28 -179.39(15) . . . . ?
C22 C29 N1 C28 1.53(17) . . . . ?
O1 C29 N1 C30 0.9(2) . . . . ?
C22 C29 N1 C30 -178.18(13) . . . . ?
C27 C28 N1 C29 178.53(16) . . . . ?
C23 C28 N1 C29 -0.26(18) . . . . ?
C27 C28 N1 C30 -1.8(3) . . . . ?
C23 C28 N1 C30 179.45(14) . . . . ?
C31 C30 N1 C29 101.89(18) . . . . ?
C31 C30 N1 C28 -77.8(2) . . . . ?
